data_4349934
loop_
_publ_author_name
'Konavarapu, Satyanarayana K.'
'Goswami, Anindita'
'Kumar, Anaparthi Ganesh'
'Banerjee, Susanta'
'Biradha, Kumar'

_publ_section_title
;
 MOFs containing a linear bis-pyridyl-tris-amide and angular carboxylates:
 exploration of proton conductivity, water vapor and dye sorptions
;
_journal_issue 1
_journal_name_full 'Inorganic Chemistry Frontiers'
_journal_page_first 184
_journal_paper_doi 10.1039/C8QI01055B
_journal_volume 6
_journal_year 2019
_chemical_formula_sum 'C47 H71 Cd N7 O23'
_chemical_formula_weight 1214.50
_space_group_crystal_system triclinic
_space_group_IT_number 2
_space_group_name_Hall '-P 1'
_space_group_name_H-M_alt 'P -1'
_atom_sites_solution_hydrogens geom
_audit_creation_method SHELXL-2014/8
_audit_update_record
;
2018-11-08 deposited with the CCDC.
2018-11-09 downloaded from the CCDC.
;
_cell_angle_alpha 104.66(2)
_cell_angle_beta 96.42(3)
_cell_angle_gamma 95.68(3)
_cell_formula_units_Z 2
_cell_length_a 10.029(6)
_cell_length_b 13.435(7)
_cell_length_c 22.070(13)
_cell_measurement_reflns_used 11258
_cell_measurement_temperature 293(2)
_cell_measurement_theta_max 26.459
_cell_measurement_theta_min 0.963
_cell_volume 2834(3)
_computing_structure_refinement 'SHELXL-2014/8 (Sheldrick, 2014)'
_diffrn_ambient_temperature 293(2)
_diffrn_measured_fraction_theta_full 0.992
_diffrn_measured_fraction_theta_max 0.963
_diffrn_measurement_device_type 'Bruker APEX-2 CCD'
_diffrn_measurement_method hemisphere
_diffrn_radiation_type MoK\a
_diffrn_radiation_wavelength 0.71073
_diffrn_reflns_av_R_equivalents 0.0549
_diffrn_reflns_av_unetI/netI 0.0754
_diffrn_reflns_Laue_measured_fraction_full 0.992
_diffrn_reflns_Laue_measured_fraction_max 0.963
_diffrn_reflns_limit_h_max 12
_diffrn_reflns_limit_h_min -12
_diffrn_reflns_limit_k_max 16
_diffrn_reflns_limit_k_min -16
_diffrn_reflns_limit_l_max 27
_diffrn_reflns_limit_l_min -24
_diffrn_reflns_number 34397
_diffrn_reflns_point_group_measured_fraction_full 0.992
_diffrn_reflns_point_group_measured_fraction_max 0.963
_diffrn_reflns_theta_full 25.242
_diffrn_reflns_theta_max 26.459
_diffrn_reflns_theta_min 0.963
_exptl_absorpt_coefficient_mu 0.469
_exptl_crystal_colour yellow
_exptl_crystal_density_diffrn 1.423
_exptl_crystal_description blocks
_exptl_crystal_F_000 1268
_exptl_crystal_size_max 0.25
_exptl_crystal_size_mid 0.22
_exptl_crystal_size_min 0.20
_platon_squeeze_details
;
;
_refine_diff_density_max 1.515
_refine_diff_density_min -1.144
_refine_diff_density_rms 0.137
_refine_ls_extinction_method none
_refine_ls_goodness_of_fit_ref 1.361
_refine_ls_hydrogen_treatment constr
_refine_ls_matrix_type full
_refine_ls_number_parameters 559
_refine_ls_number_reflns 11258
_refine_ls_number_restraints 2
_refine_ls_restrained_S_all 1.368
_refine_ls_R_factor_all 0.1077
_refine_ls_R_factor_gt 0.0813
_refine_ls_shift/su_max 0.002
_refine_ls_shift/su_mean 0.000
_refine_ls_structure_factor_coef Fsqd
_refine_ls_weighting_details 'w=1/[\s^2^(Fo^2^)+(0.1000P)^2^+1.0951P] where P=(Fo^2^+2Fc^2^)/3'
_refine_ls_weighting_scheme calc
_refine_ls_wR_factor_gt 0.2176
_refine_ls_wR_factor_ref 0.2312
_reflns_Friedel_coverage 0.000
_reflns_number_gt 8039
_reflns_number_total 11258
_reflns_threshold_expression 'I > 2\s(I)'
_cod_data_source_file c8qi01055b2.cif
_cod_data_source_block MOF-1
_cod_database_code 4349934
_shelx_shelxl_version_number 2014/8
_shelx_space_group_comment
;
The symmetry employed for this shelxl refinement is uniquely defined
by the following loop, which should always be used as a source of
symmetry information in preference to the above space-group names.
They are only intended as comments.
;

loop_
_space_group_symop_operation_xyz
'x, y, z'
'-x, -y, -z'

loop_
_atom_site_label
_atom_site_type_symbol
_atom_site_fract_x
_atom_site_fract_y
_atom_site_fract_z
_atom_site_U_iso_or_equiv
_atom_site_adp_type
_atom_site_occupancy
_atom_site_site_symmetry_order
_atom_site_calc_flag
_atom_site_refinement_flags_posn
_atom_site_refinement_flags_adp
Cd1 Cd -0.09519(4) 1.07236(3) 0.94575(2) 0.03618(17) Uani 1 1 d . .
O11A O -0.0869(5) 0.8875(3) 0.9746(2) 0.0522(11) Uani 1 1 d . .
O12A O -0.1879(4) 0.9128(3) 0.8879(2) 0.0472(10) Uani 1 1 d . .
C11 C -0.3232(13) 0.5908(6) 0.8117(5) 0.117(5) Uani 1 1 d . .
C12 C -0.2838(9) 0.5122(5) 0.8374(4) 0.082(3) Uani 1 1 d . .
H12 H -0.2205 0.5276 0.8737 0.099 Uiso 1 1 calc R U
C13 C -0.3399(12) 0.4103(6) 0.8081(5) 0.104(4) Uani 1 1 d . .
C14 C -0.4362(16) 0.3867(8) 0.7547(7) 0.198(10) Uani 1 1 d . .
H14 H -0.4756 0.3184 0.7367 0.238 Uiso 1 1 calc R U
C15 C -0.475(2) 0.4650(9) 0.7275(8) 0.266(14) Uani 1 1 d . .
H15 H -0.5349 0.4496 0.6901 0.319 Uiso 1 1 calc R U
C16 C -0.4193(18) 0.5670(8) 0.7588(7) 0.198(10) Uani 1 1 d . .
H16 H -0.4483 0.6207 0.7433 0.238 Uiso 1 1 calc R U
C16A C -0.2684(10) 0.7011(6) 0.8419(5) 0.091(3) Uani 1 1 d . .
H16A H -0.2912 0.7478 0.8190 0.110 Uiso 1 1 calc R U
C17A C -0.1927(7) 0.7411(5) 0.8964(3) 0.0515(16) Uani 1 1 d . .
H17A H -0.1638 0.6976 0.9204 0.062 Uiso 1 1 calc R U
C18A C -0.1520(6) 0.8538(4) 0.9205(3) 0.0392(13) Uani 1 1 d . .
O21A O -0.0977(4) 0.2499(3) 0.9531(2) 0.0451(10) Uani 1 1 d . .
O22A O -0.2432(4) 0.1476(3) 0.8758(2) 0.0483(10) Uani 1 1 d . .
C26A C -0.2978(9) 0.3224(6) 0.8323(4) 0.079(3) Uani 1 1 d . .
H26A H -0.3332 0.2562 0.8075 0.095 Uiso 1 1 calc R U
C27A C -0.2183(7) 0.3272(5) 0.8834(4) 0.0593(19) Uani 1 1 d . .
H27A H -0.1790 0.3924 0.9082 0.071 Uiso 1 1 calc R U
C28A C -0.1855(6) 0.2361(5) 0.9051(3) 0.0439(14) Uani 1 1 d . .
O18B O 1.3908(5) 1.1751(4) 0.2830(2) 0.0622(13) Uani 1 1 d . .
N11B N 1.7729(5) 1.0945(4) 0.0261(2) 0.0427(12) Uani 1 1 d . .
C11B C 1.7948(8) 1.1798(5) 0.0741(4) 0.065(2) Uani 1 1 d . .
H11B H 1.8626 1.2317 0.0733 0.078 Uiso 1 1 calc R U
C12B C 1.7248(7) 1.1966(5) 0.1245(4) 0.062(2) Uani 1 1 d . .
H12B H 1.7430 1.2593 0.1557 0.074 Uiso 1 1 calc R U
C13B C 1.6265(6) 1.1199(5) 0.1291(3) 0.0423(14) Uani 1 1 d . .
C14B C 1.6073(5) 1.0296(4) 0.0803(3) 0.0379(13) Uani 1 1 d . .
H14B H 1.5435 0.9748 0.0810 0.045 Uiso 1 1 calc R U
C15B C 1.6810(5) 1.0201(4) 0.0314(3) 0.0359(12) Uani 1 1 d . .
H15B H 1.6660 0.9578 -0.0002 0.043 Uiso 1 1 calc R U
C16B C 1.5485(6) 1.1359(5) 0.1816(3) 0.0476(15) Uani 1 1 d . .
H16B H 1.5704 1.1983 0.2129 0.057 Uiso 1 1 calc R U
C17B C 1.4478(6) 1.0685(5) 0.1885(3) 0.0406(13) Uani 1 1 d . .
H17B H 1.4262 1.0049 0.1583 0.049 Uiso 1 1 calc R U
C18B C 1.3702(6) 1.0905(5) 0.2416(3) 0.0451(14) Uani 1 1 d . .
N21B N 1.2776(5) 1.0119(4) 0.2413(2) 0.0443(12) Uani 1 1 d . .
H21B H 1.2733 0.9577 0.2101 0.053 Uiso 1 1 calc R U
N22B N 0.8925(8) 0.9937(7) 0.4154(4) 0.106(3) Uani 1 1 d D .
H22B H 0.8630 1.0500 0.4337 0.127 Uiso 1 1 calc R U
C21B C 1.1855(6) 1.0043(6) 0.2843(3) 0.0536(17) Uani 1 1 d . .
C22B C 1.1598(7) 1.0881(7) 0.3304(3) 0.068(2) Uani 1 1 d . .
H22A H 1.2057 1.1539 0.3352 0.082 Uiso 1 1 calc R U
C23B C 1.0649(8) 1.0733(10) 0.3694(4) 0.088(3) Uani 1 1 d . .
H23B H 1.0495 1.1311 0.4000 0.106 Uiso 1 1 calc R U
C24B C 0.9956(8) 0.9844(10) 0.3664(4) 0.085(3) Uani 1 1 d D .
C25B C 1.0204(7) 0.8980(9) 0.3196(5) 0.085(3) Uani 1 1 d . .
H25B H 0.9734 0.8329 0.3154 0.101 Uiso 1 1 calc R U
C26B C 1.1160(7) 0.9100(7) 0.2791(4) 0.0618(19) Uani 1 1 d . .
H26B H 1.1318 0.8526 0.2484 0.074 Uiso 1 1 calc R U
O31B O 0.8814(7) 0.8231(5) 0.4059(3) 0.097(2) Uani 1 1 d . .
N31B N 0.4920(5) 0.9755(5) 0.6144(3) 0.0551(14) Uani 1 1 d . .
H31B H 0.4370 0.9197 0.6091 0.066 Uiso 1 1 calc R U
C31B C 0.8597(13) 0.9055(11) 0.4234(7) 0.146(6) Uani 1 1 d D .
C32B C 0.7577(8) 0.9486(12) 0.4791(4) 0.108(4) Uani 1 1 d . .
C33B C 0.6694(9) 0.8658(10) 0.4823(4) 0.104(4) Uani 1 1 d . .
H33B H 0.6680 0.8012 0.4539 0.125 Uiso 1 1 calc R U
C34B C 0.5839(8) 0.8775(8) 0.5265(4) 0.080(3) Uani 1 1 d . .
H34B H 0.5237 0.8208 0.5276 0.096 Uiso 1 1 calc R U
C35B C 0.5846(7) 0.9720(7) 0.5701(3) 0.064(2) Uani 1 1 d . .
C36B C 0.6711(7) 1.0548(8) 0.5685(3) 0.074(2) Uani 1 1 d . .
H36B H 0.6732 1.1183 0.5980 0.089 Uiso 1 1 calc R U
C37B C 0.7575(7) 1.0447(10) 0.5222(4) 0.092(3) Uani 1 1 d . .
H37B H 0.8150 1.1022 0.5203 0.111 Uiso 1 1 calc R U
N41B N 0.0673(4) 1.0709(4) 0.8787(2) 0.0374(11) Uani 1 1 d . .
O48B O 0.5480(5) 1.1392(4) 0.6779(3) 0.0722(15) Uani 1 1 d . .
C41B C 0.1556(6) 1.1568(5) 0.8885(3) 0.0480(15) Uani 1 1 d . .
H41B H 0.1539 1.2121 0.9236 0.058 Uiso 1 1 calc R U
C42B C 0.2495(6) 1.1658(5) 0.8481(3) 0.0509(16) Uani 1 1 d . .
H42B H 0.3104 1.2262 0.8567 0.061 Uiso 1 1 calc R U
C43B C 0.2532(5) 1.0860(5) 0.7952(3) 0.0372(13) Uani 1 1 d . .
C44B C 0.1630(5) 0.9972(5) 0.7860(3) 0.0403(13) Uani 1 1 d . .
H44B H 0.1629 0.9406 0.7515 0.048 Uiso 1 1 calc R U
C45B C 0.0729(5) 0.9931(5) 0.8285(3) 0.0365(12) Uani 1 1 d . .
H45B H 0.0129 0.9327 0.8215 0.044 Uiso 1 1 calc R U
C46B C 0.3517(6) 1.0988(5) 0.7520(3) 0.0472(15) Uani 1 1 d . .
H46B H 0.4054 1.1628 0.7620 0.057 Uiso 1 1 calc R U
C47B C 0.3724(6) 1.0301(5) 0.7011(3) 0.0440(14) Uani 1 1 d . .
H47B H 0.3200 0.9654 0.6883 0.053 Uiso 1 1 calc R U
C48B C 0.4794(6) 1.0557(6) 0.6639(3) 0.0496(16) Uani 1 1 d . .
O101 O 0.6785(10) 0.6169(8) 1.0309(5) 0.152(3) Uiso 1 1 d . .
N101 N 0.4999(13) 0.6346(11) 0.9688(6) 0.156(4) Uiso 1 1 d . .
C101 C 0.5033(17) 0.7374(14) 1.0042(8) 0.161(6) Uiso 1 1 d . .
C102 C 0.593(2) 0.5718(16) 0.9797(10) 0.186(7) Uiso 1 1 d . .
C103 C 0.383(2) 0.5677(19) 0.9061(12) 0.247(10) Uiso 1 1 d . .
O1W O 0.8253(16) 0.2605(13) 0.3161(7) 0.246(6) Uiso 1 1 d . .
O2W O 0.7539(8) 0.1839(7) 0.4157(4) 0.128(3) Uiso 1 1 d . .
O3W O 0.9126(11) 0.5810(9) 0.0017(6) 0.178(4) Uiso 1 1 d . .
O4W O 0.0117(13) 0.5716(11) 0.9463(7) 0.211(5) Uiso 1 1 d . .
O5W O 0.009(2) 0.2902(18) 0.2725(11) 0.367(11) Uiso 1 1 d . .
O6W O 0.568(3) 0.639(2) 0.6023(13) 0.425(14) Uiso 1 1 d . .
O7W O 0.000(3) 0.256(2) 0.4960(14) 0.454(15) Uiso 1 1 d . .
O8W O 0.386(4) 0.706(3) 0.6385(17) 0.56(2) Uiso 1 1 d . .
O9W O 0.779(3) 0.363(2) 0.6329(14) 0.436(14) Uiso 1 1 d . .
O10W O 0.796(5) 0.560(4) 0.665(2) 0.66(3) Uiso 1 1 d . .
O11W O 0.126(3) 0.414(2) 0.7720(14) 0.414(14) Uiso 1 1 d . .
O12W O 0.915(3) 0.458(2) 0.1735(13) 0.403(13) Uiso 1 1 d . .
O13W O 0.766(4) 0.412(3) 0.280(2) 0.61(2) Uiso 1 1 d . .

loop_
_atom_site_aniso_label
_atom_site_aniso_U_11
_atom_site_aniso_U_22
_atom_site_aniso_U_33
_atom_site_aniso_U_23
_atom_site_aniso_U_13
_atom_site_aniso_U_12
Cd1 0.0496(3) 0.0271(2) 0.0396(3) 0.01523(18) 0.02044(19) 0.00996(17)
O11A 0.065(3) 0.046(3) 0.045(3) 0.007(2) 0.011(2) 0.017(2)
O12A 0.070(3) 0.027(2) 0.049(3) 0.0180(19) 0.006(2) 0.0068(19)
C11 0.188(11) 0.038(4) 0.106(8) 0.029(5) -0.075(8) -0.001(5)
C12 0.113(7) 0.032(4) 0.093(6) 0.023(4) -0.034(5) 0.006(4)
C13 0.150(9) 0.042(5) 0.106(8) 0.027(5) -0.052(7) 0.005(5)
C14 0.286(18) 0.042(5) 0.209(15) 0.040(7) -0.180(15) -0.029(8)
C15 0.45(3) 0.053(7) 0.210(17) 0.033(9) -0.24(2) -0.029(11)
C16 0.32(2) 0.046(6) 0.183(14) 0.032(7) -0.161(15) 0.008(9)
C16A 0.141(8) 0.031(4) 0.095(7) 0.029(4) -0.042(6) 0.008(4)
C17A 0.078(4) 0.033(3) 0.050(4) 0.026(3) 0.004(4) 0.006(3)
C18A 0.052(3) 0.034(3) 0.040(4) 0.017(3) 0.020(3) 0.013(3)
O21A 0.058(2) 0.029(2) 0.057(3) 0.022(2) 0.016(2) 0.0102(18)
O22A 0.059(2) 0.027(2) 0.062(3) 0.016(2) 0.015(2) 0.0063(18)
C26A 0.097(6) 0.036(4) 0.100(7) 0.028(4) -0.024(5) 0.002(4)
C27A 0.072(4) 0.025(3) 0.073(5) 0.014(3) -0.015(4) -0.003(3)
C28A 0.052(3) 0.031(3) 0.056(4) 0.018(3) 0.018(3) 0.011(3)
O18B 0.077(3) 0.060(3) 0.050(3) 0.008(3) 0.032(2) 0.000(2)
N11B 0.056(3) 0.029(3) 0.045(3) 0.010(2) 0.019(2) 0.003(2)
C11B 0.080(5) 0.040(4) 0.078(5) 0.005(4) 0.057(4) -0.003(3)
C12B 0.077(5) 0.036(4) 0.065(5) -0.006(3) 0.039(4) -0.012(3)
C13B 0.043(3) 0.044(3) 0.045(4) 0.015(3) 0.020(3) 0.007(3)
C14B 0.038(3) 0.033(3) 0.043(3) 0.011(3) 0.010(2) 0.001(2)
C15B 0.043(3) 0.030(3) 0.037(3) 0.010(2) 0.012(2) 0.004(2)
C16B 0.053(3) 0.047(4) 0.040(3) 0.003(3) 0.019(3) 0.000(3)
C17B 0.045(3) 0.046(3) 0.036(3) 0.016(3) 0.017(3) 0.007(3)
C18B 0.047(3) 0.051(4) 0.043(4) 0.017(3) 0.016(3) 0.010(3)
N21B 0.044(3) 0.054(3) 0.044(3) 0.025(3) 0.016(2) 0.009(2)
N22B 0.109(6) 0.083(6) 0.117(7) 0.039(5) -0.044(5) 0.005(5)
C21B 0.042(3) 0.089(5) 0.041(4) 0.034(4) 0.015(3) 0.010(3)
C22B 0.056(4) 0.106(7) 0.050(4) 0.028(4) 0.024(3) 0.006(4)
C23B 0.059(5) 0.162(10) 0.048(5) 0.033(6) 0.025(4) 0.009(5)
C24B 0.050(4) 0.179(11) 0.044(5) 0.056(6) 0.019(4) 0.018(5)
C25B 0.044(4) 0.141(9) 0.094(7) 0.090(7) 0.002(4) -0.011(4)
C26B 0.051(4) 0.088(6) 0.060(5) 0.042(4) 0.016(3) 0.010(4)
O31B 0.138(5) 0.058(3) 0.130(6) 0.042(4) 0.099(5) 0.037(4)
N31B 0.052(3) 0.076(4) 0.042(3) 0.021(3) 0.020(3) 0.006(3)
C31B 0.123(10) 0.122(12) 0.167(14) 0.040(11) -0.080(10) -0.001(9)
C32B 0.048(4) 0.233(14) 0.043(5) 0.025(7) 0.018(4) 0.033(6)
C33B 0.069(5) 0.173(12) 0.066(6) 0.006(6) 0.033(5) 0.034(6)
C34B 0.078(5) 0.114(8) 0.058(5) 0.024(5) 0.035(4) 0.027(5)
C35B 0.046(4) 0.111(7) 0.045(4) 0.032(4) 0.017(3) 0.019(4)
C36B 0.053(4) 0.133(8) 0.041(4) 0.028(4) 0.022(3) -0.001(4)
C37B 0.042(4) 0.185(11) 0.057(5) 0.049(6) 0.017(4) -0.004(5)
N41B 0.044(2) 0.035(3) 0.037(3) 0.012(2) 0.014(2) 0.008(2)
O48B 0.074(3) 0.069(3) 0.072(4) 0.014(3) 0.036(3) -0.014(3)
C41B 0.052(3) 0.042(4) 0.046(4) 0.001(3) 0.017(3) 0.001(3)
C42B 0.053(3) 0.047(4) 0.047(4) 0.002(3) 0.013(3) -0.007(3)
C43B 0.040(3) 0.043(3) 0.030(3) 0.011(3) 0.012(2) 0.002(2)
C44B 0.043(3) 0.040(3) 0.039(3) 0.010(3) 0.011(3) 0.009(2)
C45B 0.038(3) 0.040(3) 0.032(3) 0.008(3) 0.008(2) 0.006(2)
C46B 0.043(3) 0.059(4) 0.044(4) 0.020(3) 0.015(3) 0.002(3)
C47B 0.044(3) 0.056(4) 0.036(3) 0.018(3) 0.012(3) 0.004(3)
C48B 0.047(3) 0.062(4) 0.045(4) 0.020(3) 0.017(3) 0.007(3)

loop_
_atom_type_symbol
_atom_type_description
_atom_type_scat_dispersion_real
_atom_type_scat_dispersion_imag
_atom_type_scat_source
C C 0.0033 0.0016 'International Tables Vol C Tables 4.2.6.8 and 6.1.1.4'
H H 0.0000 0.0000 'International Tables Vol C Tables 4.2.6.8 and 6.1.1.4'
N N 0.0061 0.0033 'International Tables Vol C Tables 4.2.6.8 and 6.1.1.4'
O O 0.0106 0.0060 'International Tables Vol C Tables 4.2.6.8 and 6.1.1.4'
Cd Cd -0.8075 1.2024 'International Tables Vol C Tables 4.2.6.8 and 6.1.1.4'

loop_
_geom_angle_atom_site_label_1
_geom_angle_atom_site_label_2
_geom_angle_atom_site_label_3
_geom_angle
_geom_angle_site_symmetry_1
_geom_angle_site_symmetry_3
O12A Cd1 O11A 126.57(16) . 2_577
O12A Cd1 N11B 99.69(17) . 1_356
O11A Cd1 N11B 85.64(18) 2_577 1_356
O12A Cd1 N41B 89.67(16) . .
O11A Cd1 N41B 84.95(17) 2_577 .
N11B Cd1 N41B 169.50(17) 1_356 .
O12A Cd1 O21A 142.85(16) . 1_565
O11A Cd1 O21A 90.19(16) 2_577 1_565
N11B Cd1 O21A 86.95(15) 1_356 1_565
N41B Cd1 O21A 88.43(15) . 1_565
O12A Cd1 O22A 89.20(15) . 1_565
O11A Cd1 O22A 143.58(15) 2_577 1_565
N11B Cd1 O22A 95.70(17) 1_356 1_565
N41B Cd1 O22A 89.13(16) . 1_565
O21A Cd1 O22A 53.68(15) 1_565 1_565
C18A O11A Cd1 159.0(4) . 2_577
C18A O12A Cd1 104.7(4) . .
C12 C11 C16 119.7(8) . .
C12 C11 C16A 121.3(8) . .
C16 C11 C16A 119.0(8) . .
C11 C12 C13 119.2(8) . .
C11 C12 H12 120.4 . .
C13 C12 H12 120.4 . .
C14 C13 C12 120.8(8) . .
C14 C13 C26A 117.6(8) . .
C12 C13 C26A 121.5(8) . .
C13 C14 C15 120.5(9) . .
C13 C14 H14 119.7 . .
C15 C14 H14 119.7 . .
C16 C15 C14 117.3(10) . .
C16 C15 H15 121.3 . .
C14 C15 H15 121.3 . .
C15 C16 C11 122.2(9) . .
C15 C16 H16 118.9 . .
C11 C16 H16 118.9 . .
C17A C16A C11 128.5(7) . .
C17A C16A H16A 115.7 . .
C11 C16A H16A 115.7 . .
C16A C17A C18A 121.3(6) . .
C16A C17A H17A 119.4 . .
C18A C17A H17A 119.4 . .
O11A C18A O12A 122.1(6) . .
O11A C18A C17A 118.0(5) . .
O12A C18A C17A 119.9(6) . .
C28A O21A Cd1 95.3(3) . 1_545
C28A O22A Cd1 89.4(4) . 1_545
C27A C26A C13 127.9(8) . .
C27A C26A H26A 116.1 . .
C13 C26A H26A 116.1 . .
C26A C27A C28A 124.5(7) . .
C26A C27A H27A 117.8 . .
C28A C27A H27A 117.8 . .
O22A C28A O21A 121.4(5) . .
O22A C28A C27A 120.0(6) . .
O21A C28A C27A 118.6(6) . .
C15B N11B C11B 115.3(5) . .
C15B N11B Cd1 123.0(4) . 1_754
C11B N11B Cd1 121.3(4) . 1_754
N11B C11B C12B 124.7(6) . .
N11B C11B H11B 117.7 . .
C12B C11B H11B 117.7 . .
C11B C12B C13B 119.7(6) . .
C11B C12B H12B 120.1 . .
C13B C12B H12B 120.1 . .
C12B C13B C14B 115.6(5) . .
C12B C13B C16B 121.1(6) . .
C14B C13B C16B 123.3(5) . .
C15B C14B C13B 120.7(5) . .
C15B C14B H14B 119.7 . .
C13B C14B H14B 119.7 . .
N11B C15B C14B 123.9(5) . .
N11B C15B H15B 118.0 . .
C14B C15B H15B 118.0 . .
C17B C16B C13B 125.4(6) . .
C17B C16B H16B 117.3 . .
C13B C16B H16B 117.3 . .
C16B C17B C18B 122.8(6) . .
C16B C17B H17B 118.6 . .
C18B C17B H17B 118.6 . .
O18B C18B N21B 124.1(6) . .
O18B C18B C17B 122.3(6) . .
N21B C18B C17B 113.6(6) . .
C18B N21B C21B 129.8(6) . .
C18B N21B H21B 115.1 . .
C21B N21B H21B 115.1 . .
C31B N22B C24B 109.1(12) . .
C31B N22B H22B 125.5 . .
C24B N22B H22B 125.5 . .
C26B C21B C22B 118.2(6) . .
C26B C21B N21B 118.2(7) . .
C22B C21B N21B 123.6(7) . .
C21B C22B C23B 119.3(9) . .
C21B C22B H22A 120.3 . .
C23B C22B H22A 120.3 . .
C24B C23B C22B 124.9(10) . .
C24B C23B H23B 117.5 . .
C22B C23B H23B 117.5 . .
C23B C24B C25B 116.5(7) . .
C23B C24B N22B 112.7(10) . .
C25B C24B N22B 130.7(9) . .
C24B C25B C26B 120.2(8) . .
C24B C25B H25B 119.9 . .
C26B C25B H25B 119.9 . .
C21B C26B C25B 120.8(8) . .
C21B C26B H26B 119.6 . .
C25B C26B H26B 119.6 . .
C48B N31B C35B 128.1(6) . .
C48B N31B H31B 116.0 . .
C35B N31B H31B 116.0 . .
O31B C31B N22B 139.2(18) . .
O31B C31B C32B 126.1(13) . .
N22B C31B C32B 94.6(12) . .
C33B C32B C37B 118.5(8) . .
C33B C32B C31B 108.6(10) . .
C37B C32B C31B 132.6(10) . .
C34B C33B C32B 120.5(10) . .
C34B C33B H33B 119.7 . .
C32B C33B H33B 119.7 . .
C33B C34B C35B 121.3(10) . .
C33B C34B H34B 119.3 . .
C35B C34B H34B 119.3 . .
C36B C35B C34B 119.6(7) . .
C36B C35B N31B 123.7(8) . .
C34B C35B N31B 116.7(8) . .
C35B C36B C37B 119.8(9) . .
C35B C36B H36B 120.1 . .
C37B C36B H36B 120.1 . .
C32B C37B C36B 120.3(9) . .
C32B C37B H37B 119.9 . .
C36B C37B H37B 119.9 . .
C45B N41B C41B 117.5(5) . .
C45B N41B Cd1 124.3(4) . .
C41B N41B Cd1 118.0(4) . .
N41B C41B C42B 122.0(6) . .
N41B C41B H41B 119.0 . .
C42B C41B H41B 119.0 . .
C41B C42B C43B 120.4(6) . .
C41B C42B H42B 119.8 . .
C43B C42B H42B 119.8 . .
C44B C43B C42B 117.1(5) . .
C44B C43B C46B 123.6(5) . .
C42B C43B C46B 119.3(5) . .
C43B C44B C45B 119.4(6) . .
C43B C44B H44B 120.3 . .
C45B C44B H44B 120.3 . .
N41B C45B C44B 123.5(5) . .
N41B C45B H45B 118.2 . .
C44B C45B H45B 118.2 . .
C47B C46B C43B 127.4(6) . .
C47B C46B H46B 116.3 . .
C43B C46B H46B 116.3 . .
C46B C47B C48B 120.1(6) . .
C46B C47B H47B 119.9 . .
C48B C47B H47B 119.9 . .
O48B C48B N31B 124.6(6) . .
O48B C48B C47B 122.4(6) . .
N31B C48B C47B 113.0(6) . .
C102 N101 C101 124.1(16) . .
C102 N101 C103 108.9(16) . .
C101 N101 C103 126.9(16) . .
O101 C102 N101 111.0(17) . .

loop_
_geom_bond_atom_site_label_1
_geom_bond_atom_site_label_2
_geom_bond_distance
_geom_bond_site_symmetry_2
Cd1 O12A 2.246(4) .
Cd1 O11A 2.308(5) 2_577
Cd1 N11B 2.306(5) 1_356
Cd1 N41B 2.319(5) .
Cd1 O21A 2.353(4) 1_565
Cd1 O22A 2.486(4) 1_565
O11A C18A 1.245(7) .
O11A Cd1 2.308(5) 2_577
O12A C18A 1.249(7) .
C11 C12 1.388(10) .
C11 C16 1.377(13) .
C11 C16A 1.482(11) .
C12 C13 1.388(11) .
C12 H12 0.9300 .
C13 C14 1.386(13) .
C13 C26A 1.491(11) .
C14 C15 1.401(15) .
C14 H14 0.9300 .
C15 C16 1.396(15) .
C15 H15 0.9300 .
C16 H16 0.9300 .
C16A C17A 1.303(10) .
C16A H16A 0.9300 .
C17A C18A 1.472(9) .
C17A H17A 0.9300 .
O21A C28A 1.261(8) .
O21A Cd1 2.353(4) 1_545
O22A C28A 1.249(7) .
O22A Cd1 2.486(4) 1_545
C26A C27A 1.290(10) .
C26A H26A 0.9300 .
C27A C28A 1.476(9) .
C27A H27A 0.9300 .
O18B C18B 1.246(8) .
N11B C15B 1.329(7) .
N11B C11B 1.330(8) .
N11B Cd1 2.306(5) 1_754
C11B C12B 1.364(9) .
C11B H11B 0.9300 .
C12B C13B 1.385(8) .
C12B H12B 0.9300 .
C13B C14B 1.383(8) .
C13B C16B 1.452(8) .
C14B C15B 1.362(8) .
C14B H14B 0.9300 .
C15B H15B 0.9300 .
C16B C17B 1.337(8) .
C16B H16B 0.9300 .
C17B C18B 1.464(8) .
C17B H17B 0.9300 .
C18B N21B 1.334(8) .
N21B C21B 1.412(7) .
N21B H21B 0.8600 .
N22B C31B 1.260(12) .
N22B C24B 1.568(11) .
N22B H22B 0.8600 .
C21B C26B 1.355(10) .
C21B C22B 1.379(11) .
C22B C23B 1.385(10) .
C22B H22A 0.9300 .
C23B C24B 1.304(14) .
C23B H23B 0.9300 .
C24B C25B 1.408(14) .
C25B C26B 1.407(10) .
C25B H25B 0.9300 .
C26B H26B 0.9300 .
O31B C31B 1.127(15) .
N31B C48B 1.354(9) .
N31B C35B 1.417(8) .
N31B H31B 0.8600 .
C31B C32B 1.711(19) .
C32B C33B 1.373(16) .
C32B C37B 1.397(15) .
C33B C34B 1.361(11) .
C33B H33B 0.9300 .
C34B C35B 1.384(13) .
C34B H34B 0.9300 .
C35B C36B 1.351(12) .
C36B C37B 1.401(10) .
C36B H36B 0.9300 .
C37B H37B 0.9300 .
N41B C45B 1.328(7) .
N41B C41B 1.339(8) .
O48B C48B 1.204(8) .
C41B C42B 1.384(9) .
C41B H41B 0.9300 .
C42B C43B 1.379(8) .
C42B H42B 0.9300 .
C43B C44B 1.381(8) .
C43B C46B 1.474(7) .
C44B C45B 1.379(8) .
C44B H44B 0.9300 .
C45B H45B 0.9300 .
C46B C47B 1.312(9) .
C46B H46B 0.9300 .
C47B C48B 1.488(8) .
C47B H47B 0.9300 .
O101 C102 1.307(19) .
N101 C102 1.36(2) .
N101 C101 1.400(18) .
N101 C103 1.70(3) .
O3W O4W 1.649(16) 1_654
O4W O3W 1.649(16) 1_456

loop_
_platon_squeeze_void_nr
_platon_squeeze_void_average_x
_platon_squeeze_void_average_y
_platon_squeeze_void_average_z
_platon_squeeze_void_volume
_platon_squeeze_void_count_electrons
_platon_squeeze_void_content
1 -0.048 0.500 0.359 1280 426 ' '
